data_4021240
loop_
_publ_author_name
'Noa Seri'
'Iris Thondorf'
'Silvio E. Biali'

_publ_section_title
;
 Preparation and Conformation of Dioxocalix[4]arene Derivatives
;
_journal_name_full 'Journal of Organic Chemistry'
_journal_page_first 4774
_journal_page_last 4780
_journal_paper_doi 10.1021/jo049466g
_journal_volume 69
_journal_year 2004
_chemical_formula_moiety 'C44 H52 O6,2(C4 H8 O2)'
_chemical_formula_sum 'C52 H68 O10'
_chemical_formula_weight 853.10
_space_group_IT_number 2
_symmetry_cell_setting triclinic
_symmetry_Int_Tables_number 2
_symmetry_space_group_name_Hall '-P 1'
_symmetry_space_group_name_H-M 'P -1'
_cell_angle_alpha 104.16(2)
_cell_angle_beta 96.25(5)
_cell_angle_gamma 82.52(5)
_cell_formula_units_Z 2
_cell_length_a 11.84(1)
_cell_length_b 18.897(5)
_cell_length_c 11.573(3)
_cell_measurement_temperature 293.2
_cell_volume 2481(2)
_diffrn_ambient_temperature 293.2
_exptl_crystal_density_diffrn 1.142
_refine_ls_R_factor_obs 0.0770
_refine_ls_wR_factor_obs 0.1180
_cod_database_code 4021240

loop_
_symmetry_equiv_pos_as_xyz
'  +x,  +y,  +z'
'  -x,  -y,  -z'

loop_
_atom_site_aniso_label
_atom_site_aniso_U_11
_atom_site_aniso_U_22
_atom_site_aniso_U_33
_atom_site_aniso_U_12
_atom_site_aniso_U_13
_atom_site_aniso_U_23
O(1) 0.061(2) 0.058(2) 0.072(2) -0.005(1) 0.017(1) 0.034(1)
O(2) 0.052(2) 0.092(2) 0.078(2) -0.025(2) 0.003(1) 0.052(2)
O(3) 0.080(2) 0.071(2) 0.062(2) -0.030(2) 0.009(2) 0.025(2)
O(4) 0.060(2) 0.057(2) 0.065(2) -0.015(1) 0.010(1) 0.025(1)
O(5) 0.044(2) 0.146(3) 0.090(2) 0.003(2) 0.014(2) 0.079(2)
O(6) 0.078(2) 0.217(5) 0.046(2) -0.072(3) -0.003(2) 0.036(2)
O(7) 0.222(6) 0.140(4) 0.129(4) -0.053(4) 0.013(4) 0.076(4)
O(8) 0.112(3) 0.097(3) 0.096(3) -0.005(2) 0.016(2) 0.040(2)
O(9) 0.136(4) 0.110(3) 0.209(6) -0.003(3) 0.079(4) 0.047(3)
O(10) 0.149(4) 0.069(3) 0.169(4) -0.005(2) 0.079(3) 0.036(3)
C(1) 0.048(2) 0.048(2) 0.047(2) -0.014(2) 0.000(2) 0.019(2)
C(2) 0.051(2) 0.055(2) 0.038(2) -0.021(2) 0.001(2) 0.013(2)
C(3) 0.049(2) 0.069(3) 0.042(2) -0.021(2) 0.001(2) 0.025(2)
C(4) 0.045(2) 0.063(3) 0.054(2) -0.016(2) 0.001(2) 0.032(2)
C(5) 0.041(2) 0.062(2) 0.056(2) -0.008(2) 0.000(2) 0.031(2)
C(6) 0.046(2) 0.060(2) 0.047(2) -0.015(2) 0.001(2) 0.026(2)
C(7) 0.041(3) 0.071(3) 0.059(3) -0.008(2) 0.007(2) 0.034(2)
C(8) 0.047(2) 0.053(2) 0.046(2) -0.015(2) 0.008(2) 0.022(2)
C(9) 0.036(2) 0.058(2) 0.047(2) -0.008(2) 0.006(2) 0.026(2)
C(10) 0.039(2) 0.064(3) 0.053(2) -0.015(2) 0.005(2) 0.026(2)
C(11) 0.045(2) 0.059(2) 0.045(2) -0.011(2) 0.008(2) 0.024(2)
C(12) 0.053(3) 0.071(3) 0.047(2) -0.010(2) 0.010(2) 0.031(2)
C(13) 0.044(2) 0.063(2) 0.038(2) -0.016(2) 0.005(2) 0.019(2)
C(14) 0.061(3) 0.093(3) 0.038(2) -0.025(2) 0.002(2) 0.026(2)
C(15) 0.051(2) 0.061(3) 0.050(2) -0.016(2) -0.006(2) 0.026(2)
C(16) 0.045(2) 0.074(3) 0.044(2) -0.021(2) -0.005(2) 0.025(2)
C(17) 0.059(3) 0.074(3) 0.046(2) -0.019(2) 0.000(2) 0.020(2)
C(18) 0.056(3) 0.072(3) 0.059(3) -0.025(2) -0.011(2) 0.030(2)
C(19) 0.041(2) 0.082(3) 0.064(3) -0.019(2) 0.001(2) 0.038(3)
C(20) 0.033(2) 0.069(3) 0.054(2) -0.011(2) -0.001(2) 0.031(2)
C(21) 0.043(2) 0.078(3) 0.072(3) -0.004(2) 0.005(2) 0.036(2)
C(22) 0.047(2) 0.043(2) 0.057(2) -0.003(2) 0.016(2) 0.015(2)
C(23) 0.046(2) 0.057(2) 0.055(2) 0.001(2) 0.013(2) 0.018(2)
C(24) 0.041(2) 0.075(3) 0.064(3) -0.013(2) 0.011(2) 0.021(2)
C(25) 0.053(3) 0.071(3) 0.057(3) -0.016(2) 0.012(2) 0.021(2)
C(26) 0.056(3) 0.061(3) 0.050(2) -0.010(2) 0.011(2) 0.020(2)
C(27) 0.052(2) 0.046(2) 0.050(2) -0.006(2) 0.017(2) 0.008(2)
C(28) 0.065(3) 0.052(2) 0.044(2) -0.016(2) 0.009(2) 0.008(2)
C(29) 0.054(3) 0.091(3) 0.083(3) -0.004(2) 0.006(2) 0.059(3)
C(30) 0.078(4) 0.104(4) 0.161(6) -0.015(3) 0.014(4) 0.093(4)
C(31) 0.140(6) 0.159(6) 0.104(5) -0.012(5) -0.033(4) 0.089(5)
C(32) 0.101(4) 0.100(4) 0.154(6) 0.017(3) 0.043(4) 0.086(4)
C(33) 0.057(3) 0.081(3) 0.072(3) -0.024(2) 0.007(2) 0.044(3)
C(34) 0.242(10) 0.130(6) 0.124(6) -0.120(6) 0.032(6) 0.033(5)
C(35) 0.071(4) 0.196(7) 0.156(6) -0.010(4) 0.043(4) 0.110(6)
C(36) 0.101(4) 0.180(6) 0.112(5) -0.057(4) -0.005(4) 0.108(5)
C(37) 0.095(4) 0.077(3) 0.075(3) -0.041(3) -0.006(3) 0.031(3)
C(38) 0.192(8) 0.082(4) 0.162(7) -0.063(5) 0.042(6) 0.003(5)
C(39) 0.142(6) 0.155(6) 0.147(6) -0.095(5) -0.076(5) 0.070(5)
C(40) 0.199(8) 0.110(5) 0.103(4) -0.086(5) -0.028(5) 0.059(4)
C(41) 0.077(3) 0.114(4) 0.082(3) -0.042(3) 0.011(3) 0.046(3)
C(42) 0.154(7) 0.149(6) 0.194(8) -0.092(6) -0.048(6) 0.118(6)
C(43) 0.64(3) 0.148(8) 0.47(2) -0.13(1) 0.50(3) -0.03(1)
C(44) 0.154(7) 0.216(9) 0.201(8) -0.089(7) -0.056(6) 0.165(8)
C(45) 0.127(6) 0.096(5) 0.222(9) -0.036(4) 0.085(6) 0.000(5)
C(46) 0.159(7) 0.062(4) 0.114(5) -0.004(4) 0.062(5) 0.011(4)
C(47) 0.123(6) 0.121(5) 0.109(5) -0.033(4) 0.011(4) 0.044(4)
C(48) 0.30(1) 0.23(1) 0.121(6) -0.18(1) 0.053(8) 0.017(7)
C(49) 0.087(4) 0.071(3) 0.094(4) -0.005(3) 0.022(3) 0.021(3)
C(50) 0.078(4) 0.082(4) 0.114(4) -0.011(3) 0.040(3) 0.036(3)
C(51) 0.24(1) 0.082(5) 0.27(1) 0.049(6) 0.148(10) 0.071(7)
C(52) 0.21(1) 0.113(7) 0.30(2) 0.027(7) 0.10(1) 0.041(8)

loop_
_atom_site_label
_atom_site_fract_x
_atom_site_fract_y
_atom_site_fract_z
_atom_site_U_iso_or_equiv
_atom_site_thermal_displace_type
O(1) 0.5819(2) 0.1277(1) 0.2890(3) 0.059 Uanis
O(2) 0.6408(2) 0.2628(2) 0.4986(3) 0.067 Uanis
O(3) 0.8365(3) 0.1168(2) 0.5300(3) 0.067 Uanis
O(4) 0.8139(2) 0.0895(1) 0.2917(2) 0.057 Uanis
O(5) 0.3054(3) 0.2575(2) 0.3809(3) 0.085 Uanis
O(6) 0.7272(3) 0.2282(3) 0.8282(3) 0.108 Uanis
O(7) 0.7986(6) 0.0413(3) 0.6872(5) 0.153 Uanis
O(8) 0.8314(4) -0.0109(2) 0.8388(4) 0.099 Uanis
O(9) 0.6104(5) 0.3970(3) 0.4418(5) 0.146 Uanis
O(10) 0.7144(4) 0.4694(2) 0.3950(4) 0.123 Uanis
C(1) 0.5571(3) 0.1854(2) 0.2358(3) 0.045 Uanis
C(2) 0.6096(3) 0.1886(2) 0.1350(3) 0.046 Uanis
C(3) 0.5755(3) 0.2472(2) 0.0835(3) 0.050 Uanis
C(4) 0.4925(3) 0.3037(2) 0.1261(3) 0.050 Uanis
C(5) 0.4396(3) 0.2980(2) 0.2234(4) 0.050 Uanis
C(6) 0.4722(3) 0.2398(2) 0.2805(3) 0.048 Uanis
C(7) 0.4079(3) 0.2379(2) 0.3840(4) 0.053 Uanis
C(8) 0.5724(3) 0.2256(2) 0.5442(3) 0.046 Uanis
C(9) 0.4633(3) 0.2114(2) 0.4900(3) 0.044 Uanis
C(10) 0.3977(3) 0.1734(2) 0.5419(3) 0.049 Uanis
C(11) 0.4357(3) 0.1476(2) 0.6433(3) 0.046 Uanis
C(12) 0.5421(3) 0.1639(2) 0.6948(3) 0.053 Uanis
C(13) 0.6120(3) 0.2029(2) 0.6487(3) 0.046 Uanis
C(14) 0.7195(4) 0.2227(3) 0.7201(4) 0.061 Uanis
C(15) 0.8751(3) 0.1856(2) 0.5769(4) 0.051 Uanis
C(16) 0.8215(3) 0.2371(2) 0.6667(3) 0.052 Uanis
C(17) 0.8630(4) 0.3049(2) 0.7081(4) 0.058 Uanis
C(18) 0.9548(4) 0.3238(2) 0.6613(4) 0.059 Uanis
C(19) 1.0040(3) 0.2701(3) 0.5701(4) 0.058 Uanis
C(20) 0.9669(3) 0.2013(2) 0.5270(3) 0.049 Uanis
C(21) 1.0209(3) 0.1472(3) 0.4232(4) 0.061 Uanis
C(22) 0.8698(3) 0.1361(2) 0.2478(3) 0.048 Uanis
C(23) 0.9708(3) 0.1626(2) 0.3050(4) 0.051 Uanis
C(24) 1.0218(3) 0.2085(2) 0.2525(4) 0.058 Uanis
C(25) 0.9767(4) 0.2296(2) 0.1501(4) 0.058 Uanis
C(26) 0.8765(4) 0.2004(2) 0.0947(3) 0.054 Uanis
C(27) 0.8214(3) 0.1547(2) 0.1430(3) 0.049 Uanis
C(28) 0.7074(4) 0.1314(2) 0.0860(3) 0.053 Uanis
C(29) 0.4633(4) 0.3675(3) 0.0639(4) 0.069 Uanis
C(30) 0.5728(5) 0.4013(3) 0.0570(6) 0.103 Uanis
C(31) 0.4119(6) 0.3389(4) -0.0618(6) 0.128 Uanis
C(32) 0.3796(5) 0.4274(3) 0.1304(7) 0.109 Uanis
C(33) 0.3598(4) 0.1042(3) 0.6921(4) 0.064 Uanis
C(34) 0.3399(9) 0.0342(4) 0.6003(7) 0.154 Uanis
C(35) 0.2447(5) 0.1498(5) 0.7161(7) 0.127 Uanis
C(36) 0.4115(5) 0.0830(4) 0.8056(6) 0.115 Uanis
C(37) 0.9995(5) 0.3980(3) 0.7038(5) 0.078 Uanis
C(38) 0.9295(8) 0.4502(4) 0.7950(8) 0.144 Uanis
C(39) 1.1180(7) 0.3877(4) 0.7668(7) 0.141 Uanis
C(40) 1.0110(7) 0.4310(4) 0.5991(6) 0.128 Uanis
C(41) 1.0321(5) 0.2823(3) 0.0982(5) 0.084 Uanis
C(42) 1.0960(7) 0.3335(4) 0.1907(8) 0.150 Uanis
C(43) 1.087(2) 0.2445(6) -0.004(2) 0.395 Uanis
C(44) 0.9348(7) 0.3417(5) 0.0582(9) 0.169 Uanis
C(45) 0.9689(7) 0.0581(4) 0.8216(9) 0.147 Uanis
C(46) 0.8632(8) 0.0298(3) 0.7783(7) 0.110 Uanis
C(47) 0.7222(6) -0.0462(4) 0.7958(6) 0.113 Uanis
C(48) 0.686(1) -0.0704(6) 0.8887(8) 0.205 Uanis
C(49) 0.7736(5) 0.3450(3) 0.3508(5) 0.083 Uanis
C(50) 0.6978(5) 0.4052(3) 0.4056(5) 0.086 Uanis
C(51) 0.649(1) 0.5356(4) 0.455(1) 0.189 Uanis
C(52) 0.607(1) 0.5782(5) 0.383(1) 0.208 Uanis
H(1O1) 0.660 0.106 0.279 0.087 Uiso
H(1O2) 0.593 0.292 0.468 0.087 Uiso
H(1O3) 0.830 0.099 0.595 0.087 Uiso
H(1O4) 0.833 0.100 0.384 0.087 Uiso
H(1) 0.612 0.249 0.015 0.060 Uiso
H(2) 0.379 0.334 0.252 0.059 Uiso
H(3) 0.323 0.164 0.506 0.059 Uiso
H(4) 0.569 0.148 0.766 0.064 Uiso
H(5) 0.827 0.340 0.771 0.069 Uiso
H(6) 1.067 0.281 0.535 0.069 Uiso
H(7) 1.092 0.226 0.289 0.070 Uiso
H(8) 0.845 0.212 0.022 0.063 Uiso
H(9) 1.101 0.151 0.431 0.072 Uiso
H(10) 1.008 0.099 0.426 0.072 Uiso
H(11) 0.697 0.086 0.103 0.063 Uiso
H(12) 0.705 0.126 0.002 0.063 Uiso
H(13) 0.626 0.366 0.015 0.123 Uiso
H(14) 0.555 0.441 0.019 0.123 Uiso
H(15) 0.606 0.420 0.137 0.123 Uiso
H(16) 0.344 0.318 -0.059 0.151 Uiso
H(17) 0.396 0.377 -0.102 0.151 Uiso
H(18) 0.465 0.302 -0.104 0.151 Uiso
H(19) 0.413 0.447 0.209 0.127 Uiso
H(20) 0.362 0.465 0.089 0.127 Uiso
H(21) 0.312 0.408 0.138 0.127 Uiso
H(22) 0.287 0.009 0.628 0.184 Uiso
H(23) 0.309 0.046 0.527 0.184 Uiso
H(24) 0.410 0.004 0.590 0.184 Uiso
H(25) 0.256 0.193 0.776 0.158 Uiso
H(26) 0.211 0.162 0.645 0.158 Uiso
H(27) 0.196 0.122 0.743 0.158 Uiso
H(28) 0.360 0.058 0.834 0.134 Uiso
H(29) 0.481 0.053 0.791 0.134 Uiso
H(30) 0.426 0.127 0.866 0.134 Uiso
H(31) 0.963 0.495 0.820 0.170 Uiso
H(32) 0.854 0.459 0.761 0.170 Uiso
H(33) 0.928 0.430 0.862 0.170 Uiso
H(34) 1.112 0.370 0.837 0.173 Uiso
H(35) 1.166 0.353 0.716 0.173 Uiso
H(36) 1.149 0.434 0.791 0.173 Uiso
H(37) 1.046 0.475 0.627 0.156 Uiso
H(38) 1.056 0.397 0.543 0.156 Uiso
H(39) 0.937 0.442 0.562 0.156 Uiso
H(40) 1.162 0.306 0.219 0.187 Uiso
H(41) 1.119 0.369 0.155 0.187 Uiso
H(42) 1.050 0.356 0.252 0.187 Uiso
H(43) 1.031 0.219 -0.061 0.478 Uiso
H(44) 1.116 0.278 -0.040 0.478 Uiso
H(45) 1.146 0.210 0.015 0.478 Uiso
H(46) 0.894 0.367 0.124 0.204 Uiso
H(47) 0.969 0.375 0.028 0.204 Uiso
H(48) 0.884 0.317 -0.003 0.204 Uiso
H(49) 1.027 0.020 0.827 0.179 Uiso
H(50) 0.988 0.086 0.770 0.179 Uiso
H(51) 0.961 0.090 0.900 0.179 Uiso
H(52) 0.666 -0.011 0.771 0.134 Uiso
H(53) 0.736 -0.087 0.730 0.134 Uiso
H(54) 0.673 -0.029 0.955 0.247 Uiso
H(55) 0.617 -0.092 0.864 0.247 Uiso
H(56) 0.743 -0.105 0.914 0.247 Uiso
H(57) 0.586 0.521 0.486 0.227 Uiso
H(58) 0.695 0.561 0.517 0.227 Uiso
H(59) 0.796 0.314 0.404 0.100 Uiso
H(60) 0.737 0.318 0.279 0.100 Uiso
H(61) 0.839 0.363 0.332 0.100 Uiso
H(62) 0.571 0.623 0.428 0.246 Uiso
H(63) 0.668 0.589 0.344 0.246 Uiso
H(64) 0.553 0.555 0.324 0.246 Uiso

loop_
_geom_bond_atom_site_label_1
_geom_bond_atom_site_label_2
_geom_bond_distance
O(1) C(1) 1.363(4)
O(2) C(8) 1.360(4)
O(3) C(15) 1.396(5)
O(4) C(22) 1.384(4)
O(5) C(7) 1.222(5)
O(6) C(14) 1.224(5)
O(7) C(46) 1.279(9)
O(8) C(46) 1.273(7)
O(8) C(47) 1.512(8)
O(9) C(50) 1.199(6)
O(10) C(50) 1.290(6)
O(10) C(51) 1.445(9)
C(1) C(2) 1.397(5)
C(1) C(6) 1.385(5)
C(2) C(3) 1.379(5)
C(2) C(28) 1.532(6)
C(3) C(4) 1.386(6)
C(4) C(5) 1.379(5)
C(4) C(29) 1.534(6)
C(5) C(6) 1.408(5)
C(6) C(7) 1.497(5)
C(7) C(9) 1.491(5)
C(8) C(9) 1.401(5)
C(8) C(13) 1.395(5)
C(9) C(10) 1.393(5)
C(10) C(11) 1.387(5)
C(11) C(12) 1.373(5)
C(11) C(33) 1.526(5)
C(12) C(13) 1.399(5)
C(13) C(14) 1.478(5)
C(14) C(16) 1.498(6)
C(15) C(16) 1.385(6)
C(15) C(20) 1.381(5)
C(16) C(17) 1.387(6)
C(17) C(18) 1.388(6)
C(18) C(19) 1.392(6)
C(18) C(37) 1.513(6)
C(19) C(20) 1.385(6)
C(20) C(21) 1.513(6)
C(21) C(23) 1.510(6)
C(22) C(23) 1.393(6)
C(22) C(27) 1.388(5)
C(23) C(24) 1.401(6)
C(24) C(25) 1.373(6)
C(25) C(26) 1.398(6)
C(25) C(41) 1.528(6)
C(26) C(27) 1.394(5)
C(27) C(28) 1.506(6)
C(29) C(30) 1.536(7)
C(29) C(31) 1.512(8)
C(29) C(32) 1.518(8)
C(33) C(34) 1.508(8)
C(33) C(35) 1.528(8)
C(33) C(36) 1.510(7)
C(37) C(38) 1.497(9)
C(37) C(39) 1.521(8)
C(37) C(40) 1.517(7)
C(41) C(42) 1.470(9)
C(41) C(43) 1.40(1)
C(41) C(44) 1.614(10)
C(45) C(46) 1.42(1)
C(47) C(48) 1.396(10)
C(49) C(50) 1.417(7)
C(51) C(52) 1.32(2)
